data_4501473
loop_
_publ_author_name
'Chang, Wonsuk'
'Bao, Donghui'
'Chun, Byoung-Kwon'
'Naduthambi, Devan'
'Nagarathnam, Dhanapalan'
'Rachakonda, Suguna'
'Reddy, P. Ganapati'
'Ross, Bruce S.'
'Zhang, Hai-Ren'
'Bansal, Shalini'
'Espiritu, Christine L.'
'Keilman, Meg'
'Lam, Angela M.'
'Niu, Congrong'
'Steuer, Holly Micolochick'
'Furman, Phillip A.'
'Otto, Michael J.'
'Sofia, Michael J.'

_publ_section_title
;
 Discovery of PSI-353661, a Novel Purine Nucleotide Prodrug for the
 Treatment of HCV Infection
;
_journal_issue 2
_journal_name_full 'ACS Medicinal Chemistry Letters'
_journal_page_first 130
_journal_paper_doi 10.1021/ml100209f
_journal_volume 2
_journal_year 2011
_chemical_formula_sum 'C24 H34 F N6 O9 P'
_chemical_formula_weight 600.54
_space_group_IT_number 19
_symmetry_cell_setting orthorhombic
_symmetry_Int_Tables_number 19
_symmetry_space_group_name_Hall 'P 2ac 2ab'
_symmetry_space_group_name_H-M 'P 21 21 21'
_atom_sites_solution_hydrogens geom
_atom_sites_solution_primary direct
_audit_creation_method SHELXL-97
_cell_angle_alpha 90.00
_cell_angle_beta 90.00
_cell_angle_gamma 90.00
_cell_formula_units_Z 4
_cell_length_a 10.9918(8)
_cell_length_b 13.0925(9)
_cell_length_c 20.3570(13)
_cell_measurement_temperature 143(1)
_cell_volume 2929.6(3)
_computing_data_collection 'Bruker APEX2'
_computing_data_reduction 'Bruker SAINT'
_computing_structure_refinement 'SHELXL-97 (Sheldrick, 2008)'
_computing_structure_solution 'SHELXS-97 (Sheldrick, 2008)'
_diffrn_ambient_temperature 143(1)
_diffrn_measured_fraction_theta_full 0.998
_diffrn_measured_fraction_theta_max 0.998
_diffrn_measurement_device 'CCD Area Detector'
_diffrn_measurement_device_type 'Bruker APEXII'
_diffrn_measurement_method 'phi and omega scans'
_diffrn_radiation_monochromator graphite
_diffrn_radiation_source 'sealed tube'
_diffrn_radiation_type MoK\a
_diffrn_radiation_wavelength 0.71073
_diffrn_reflns_av_R_equivalents 0.0261
_diffrn_reflns_av_sigmaI/netI 0.0125
_diffrn_reflns_limit_h_max 13
_diffrn_reflns_limit_h_min -13
_diffrn_reflns_limit_k_max 15
_diffrn_reflns_limit_k_min -15
_diffrn_reflns_limit_l_max 22
_diffrn_reflns_limit_l_min -24
_diffrn_reflns_number 47654
_diffrn_reflns_theta_full 25.06
_diffrn_reflns_theta_max 25.06
_diffrn_reflns_theta_min 1.85
_exptl_absorpt_coefficient_mu 0.160
_exptl_absorpt_correction_T_max 0.7452
_exptl_absorpt_correction_T_min 0.6749
_exptl_absorpt_correction_type multi-scan
_exptl_absorpt_process_details '(SADABS; Sheldrick, 2007)'
_exptl_crystal_density_diffrn 1.362
_exptl_crystal_density_method 'not measured'
_exptl_crystal_F_000 1264
_exptl_crystal_size_max 0.22
_exptl_crystal_size_mid 0.18
_exptl_crystal_size_min 0.10
_refine_diff_density_max 0.170
_refine_diff_density_min -0.248
_refine_diff_density_rms 0.031
_refine_ls_abs_structure_details 'Flack H D (1983), Acta Cryst. A39, 876-881'
_refine_ls_abs_structure_Flack 0.03(6)
_refine_ls_extinction_method none
_refine_ls_goodness_of_fit_ref 1.059
_refine_ls_hydrogen_treatment constr
_refine_ls_matrix_type full
_refine_ls_number_parameters 377
_refine_ls_number_reflns 5187
_refine_ls_number_restraints 0
_refine_ls_restrained_S_all 1.059
_refine_ls_R_factor_all 0.0259
_refine_ls_R_factor_gt 0.0244
_refine_ls_shift/su_max 0.001
_refine_ls_shift/su_mean 0.000
_refine_ls_structure_factor_coef Fsqd
_refine_ls_weighting_details 'calc w=1/[\s^2^(Fo^2^)+(0.0413P)^2^+0.4916P] where P=(Fo^2^+2Fc^2^)/3'
_refine_ls_weighting_scheme calc
_refine_ls_wR_factor_gt 0.0657
_refine_ls_wR_factor_ref 0.0669
_reflns_number_gt 5000
_reflns_number_total 5187
_reflns_threshold_expression >2sigma(I)
_cod_data_source_file ml100209f_si_002.cif
_cod_data_source_block shelxl
_cod_depositor_comments
;
The following automatic conversions were performed:
'_atom_site_symetry_multiplicity' tag replaced with
'_atom_site_symmetry_multiplicity'.

Automatic conversion script
Id: cif_correct_tags 1440 2010-10-19 06:21:57Z saulius 
;
_cod_original_sg_symbol_H-M 'P 21 21 21 '
_cod_database_code 4501473

loop_
_symmetry_equiv_pos_as_xyz
'x, y, z'
'x+1/2, -y+1/2, -z'
'-x, y+1/2, -z+1/2'
'-x+1/2, -y, z+1/2'

loop_
_atom_site_label
_atom_site_type_symbol
_atom_site_fract_x
_atom_site_fract_y
_atom_site_fract_z
_atom_site_U_iso_or_equiv
_atom_site_adp_type
_atom_site_occupancy
_atom_site_symmetry_multiplicity
_atom_site_calc_flag
_atom_site_refinement_flags
C1 C 0.15626(13) 0.74122(11) 0.62424(7) 0.0249(3) Uani 1 1 d .
H1 H 0.1697 0.7714 0.6677 0.033 Uiso 1 1 calc R
C2 C 0.03657(14) 0.78140(15) 0.59702(8) 0.0361(4) Uani 1 1 d .
H2a H 0.0397 0.8546 0.5945 0.054 Uiso 1 1 calc R
H2b H -0.0288 0.7613 0.6255 0.054 Uiso 1 1 calc R
H2c H 0.0233 0.7537 0.5540 0.054 Uiso 1 1 calc R
C3 C 0.14872(14) 0.62502(12) 0.63157(8) 0.0290(3) Uani 1 1 d .
C4 C 0.11017(18) 0.48752(13) 0.70589(9) 0.0419(4) Uani 1 1 d .
H4 H 0.0688 0.4553 0.6686 0.056 Uiso 1 1 calc R
C5 C 0.2331(2) 0.44064(18) 0.71404(16) 0.0754(8) Uani 1 1 d .
H5a H 0.2804 0.4523 0.6751 0.113 Uiso 1 1 calc R
H5b H 0.2246 0.3685 0.7211 0.113 Uiso 1 1 calc R
H5c H 0.2732 0.4710 0.7511 0.113 Uiso 1 1 calc R
C6 C 0.0300(2) 0.48104(18) 0.76552(9) 0.0602(6) Uani 1 1 d .
H6a H 0.0699 0.5130 0.8021 0.090 Uiso 1 1 calc R
H6b H 0.0144 0.4107 0.7757 0.090 Uiso 1 1 calc R
H6c H -0.0456 0.5153 0.7569 0.090 Uiso 1 1 calc R
C7 C 0.38516(15) 0.97447(10) 0.64880(7) 0.0259(3) Uani 1 1 d .
C8 C 0.49480(16) 1.02150(12) 0.63613(7) 0.0317(3) Uani 1 1 d .
H8 H 0.5672 0.9849 0.6379 0.042 Uiso 1 1 calc R
C9 C 0.4949(2) 1.12479(13) 0.62065(8) 0.0429(4) Uani 1 1 d .
H9 H 0.5679 1.1577 0.6116 0.057 Uiso 1 1 calc R
C10 C 0.3885(2) 1.17822(13) 0.61860(9) 0.0525(5) Uani 1 1 d .
H10 H 0.3895 1.2474 0.6083 0.070 Uiso 1 1 calc R
C11 C 0.2789(2) 1.13024(15) 0.63177(9) 0.0505(5) Uani 1 1 d .
H11 H 0.2067 1.1672 0.6304 0.067 Uiso 1 1 calc R
C12 C 0.27675(16) 1.02684(14) 0.64703(8) 0.0375(4) Uani 1 1 d .
H12 H 0.2037 0.9938 0.6558 0.050 Uiso 1 1 calc R
C13 C 0.49798(15) 0.67656(12) 0.70837(7) 0.0309(3) Uani 1 1 d .
H13a H 0.4577 0.6512 0.7475 0.041 Uiso 1 1 calc R
H13b H 0.5328 0.7427 0.7186 0.041 Uiso 1 1 calc R
C14 C 0.59770(15) 0.60412(11) 0.68901(8) 0.0284(3) Uani 1 1 d .
H14 H 0.6507 0.5935 0.7271 0.038 Uiso 1 1 calc R
C15 C 0.67612(14) 0.63569(11) 0.63117(8) 0.0271(3) Uani 1 1 d .
H15 H 0.6245 0.6638 0.5963 0.036 Uiso 1 1 calc R
C16 C 0.72759(13) 0.53322(12) 0.60944(8) 0.0306(3) Uani 1 1 d .
C17 C 0.61645(14) 0.46306(11) 0.61900(8) 0.0290(3) Uani 1 1 d .
H17 H 0.6446 0.3953 0.6328 0.039 Uiso 1 1 calc R
C18 C 0.79117(16) 0.52839(14) 0.54428(9) 0.0413(4) Uani 1 1 d .
H18a H 0.8613 0.5721 0.5451 0.062 Uiso 1 1 calc R
H18b H 0.7367 0.5506 0.5103 0.062 Uiso 1 1 calc R
H18c H 0.8162 0.4594 0.5357 0.062 Uiso 1 1 calc R
C19 C 0.44913(14) 0.51546(11) 0.53869(8) 0.0292(3) Uani 1 1 d .
H19 H 0.4261 0.5749 0.5604 0.039 Uiso 1 1 calc R
C20 C 0.45783(13) 0.39304(11) 0.47009(8) 0.0254(3) Uani 1 1 d .
C21 C 0.44368(14) 0.31744(11) 0.42213(8) 0.0265(3) Uani 1 1 d .
C22 C 0.59705(14) 0.22535(11) 0.47117(8) 0.0301(3) Uani 1 1 d .
C23 C 0.54635(13) 0.37274(11) 0.51647(8) 0.0257(3) Uani 1 1 d .
C24 C 0.34935(18) 0.25266(14) 0.32601(9) 0.0431(4) Uani 1 1 d .
H24a H 0.4210 0.2544 0.2991 0.065 Uiso 1 1 calc R
H24b H 0.2790 0.2652 0.2992 0.065 Uiso 1 1 calc R
H24c H 0.3423 0.1868 0.3463 0.065 Uiso 1 1 calc R
N1 N 0.25731(11) 0.77047(9) 0.58114(5) 0.0227(3) Uani 1 1 d .
N2 N 0.54093(11) 0.45232(9) 0.56065(7) 0.0275(3) Uani 1 1 d .
N3 N 0.39757(12) 0.48389(9) 0.48464(6) 0.0281(3) Uani 1 1 d .
N4 N 0.51248(12) 0.23474(9) 0.42245(6) 0.0299(3) Uani 1 1 d .
N5 N 0.61980(12) 0.29170(9) 0.51972(6) 0.0297(3) Uani 1 1 d .
N6 N 0.66600(14) 0.14035(11) 0.46900(8) 0.0434(4) Uani 1 1 d .
H6d H 0.7217 0.1306 0.4980 0.058 Uiso 1 1 calc R
H6e H 0.6543 0.0958 0.4386 0.058 Uiso 1 1 calc R
O1 O 0.12429(11) 0.59748(8) 0.69276(5) 0.0348(3) Uani 1 1 d .
O2 O 0.16051(13) 0.56757(9) 0.58588(6) 0.0439(3) Uani 1 1 d .
O3 O 0.40962(9) 0.68783(7) 0.65616(5) 0.0258(2) Uani 1 1 d .
O4 O 0.48629(9) 0.80385(8) 0.56191(5) 0.0279(2) Uani 1 1 d .
O5 O 0.38342(10) 0.87071(7) 0.66693(5) 0.0261(2) Uani 1 1 d .
O6 O 0.54627(10) 0.50673(8) 0.67030(5) 0.0305(2) Uani 1 1 d .
O7 O 0.76234(10) 0.70871(9) 0.65020(6) 0.0357(3) Uani 1 1 d .
H7 H 0.7664 0.7536 0.6222 0.053 Uiso 1 1 calc R
O8 O 0.35793(10) 0.33039(8) 0.37618(6) 0.0327(3) Uani 1 1 d .
P1 P 0.39276(3) 0.78527(3) 0.611611(17) 0.02133(9) Uani 1 1 d .
F1 F 0.81049(8) 0.50184(7) 0.65822(5) 0.0400(2) Uani 1 1 d .
O9 O 0.23830(9) 0.65428(8) 0.44889(5) 0.0318(2) Uani 1 1 d .
H1a H 0.2570 0.7407 0.5408 0.001 Uiso 1 1 d .
H9a H 0.1629 0.6419 0.4526 0.002 Uiso 1 1 d .
H9b H 0.2736 0.5990 0.4575 0.002 Uiso 1 1 d .

loop_
_atom_site_aniso_label
_atom_site_aniso_U_11
_atom_site_aniso_U_22
_atom_site_aniso_U_33
_atom_site_aniso_U_23
_atom_site_aniso_U_13
_atom_site_aniso_U_12
C1 0.0224(7) 0.0276(7) 0.0246(7) -0.0053(6) 0.0031(6) -0.0037(6)
C2 0.0227(7) 0.0460(10) 0.0398(9) -0.0066(8) -0.0014(6) 0.0003(7)
C3 0.0258(8) 0.0315(8) 0.0297(8) -0.0012(7) 0.0051(6) -0.0082(6)
C4 0.0523(10) 0.0359(9) 0.0375(9) 0.0068(7) 0.0004(9) -0.0181(8)
C5 0.0697(15) 0.0464(12) 0.110(2) 0.0292(14) -0.0089(15) -0.0049(11)
C6 0.0871(17) 0.0583(13) 0.0351(10) 0.0064(9) 0.0047(10) -0.0339(12)
C7 0.0365(8) 0.0207(6) 0.0206(7) -0.0046(5) -0.0035(6) -0.0016(6)
C8 0.0390(9) 0.0300(8) 0.0259(8) -0.0058(6) 0.0009(7) -0.0041(7)
C9 0.0662(12) 0.0312(9) 0.0314(9) -0.0008(7) 0.0010(9) -0.0149(9)
C10 0.0930(16) 0.0281(9) 0.0364(10) 0.0038(7) -0.0070(11) 0.0026(10)
C11 0.0660(13) 0.0435(10) 0.0421(11) -0.0028(9) -0.0129(9) 0.0237(10)
C12 0.0368(9) 0.0407(9) 0.0350(9) -0.0065(7) -0.0068(7) 0.0064(7)
C13 0.0365(8) 0.0314(8) 0.0247(8) 0.0016(6) -0.0052(7) -0.0008(7)
C14 0.0320(8) 0.0251(7) 0.0282(8) 0.0060(6) -0.0081(7) -0.0043(7)
C15 0.0234(7) 0.0264(7) 0.0315(8) 0.0050(6) -0.0066(6) -0.0024(6)
C16 0.0256(7) 0.0280(8) 0.0382(8) 0.0044(7) -0.0088(7) 0.0009(6)
C17 0.0300(8) 0.0213(7) 0.0357(8) 0.0049(6) -0.0058(7) 0.0017(6)
C18 0.0335(9) 0.0403(10) 0.0501(11) 0.0004(8) 0.0041(8) 0.0007(7)
C19 0.0285(7) 0.0196(7) 0.0395(9) -0.0009(6) -0.0043(7) 0.0041(6)
C20 0.0242(7) 0.0203(7) 0.0317(8) 0.0045(6) 0.0013(6) -0.0001(6)
C21 0.0259(7) 0.0227(7) 0.0307(8) 0.0045(6) 0.0036(6) -0.0030(6)
C22 0.0298(8) 0.0213(7) 0.0391(8) 0.0019(6) 0.0027(7) 0.0003(6)
C23 0.0247(7) 0.0177(7) 0.0348(8) 0.0035(6) 0.0023(6) -0.0029(6)
C24 0.0537(11) 0.0340(9) 0.0416(10) -0.0046(8) -0.0111(8) -0.0054(8)
N1 0.0241(6) 0.0229(6) 0.0211(6) -0.0024(5) 0.0022(5) -0.0019(5)
N2 0.0272(6) 0.0200(6) 0.0353(7) 0.0007(5) -0.0045(6) 0.0009(5)
N3 0.0273(6) 0.0209(6) 0.0360(7) 0.0006(5) -0.0028(6) 0.0022(5)
N4 0.0306(7) 0.0235(6) 0.0357(7) -0.0002(5) 0.0025(6) -0.0014(5)
N5 0.0282(6) 0.0203(6) 0.0405(7) 0.0030(5) -0.0015(6) 0.0035(5)
N6 0.0443(8) 0.0294(7) 0.0565(10) -0.0082(7) -0.0084(7) 0.0136(6)
O1 0.0413(7) 0.0337(6) 0.0294(6) 0.0002(5) 0.0033(5) -0.0110(5)
O2 0.0660(9) 0.0279(6) 0.0379(7) -0.0074(5) 0.0172(6) -0.0132(6)
O3 0.0256(5) 0.0242(5) 0.0276(5) 0.0012(4) -0.0027(4) -0.0023(4)
O4 0.0265(5) 0.0271(5) 0.0301(5) -0.0017(4) 0.0036(4) -0.0022(4)
O5 0.0323(5) 0.0222(5) 0.0238(5) -0.0023(4) 0.0008(4) -0.0030(4)
O6 0.0338(6) 0.0257(5) 0.0319(6) 0.0048(4) -0.0016(5) -0.0050(4)
O7 0.0325(6) 0.0307(6) 0.0437(6) 0.0078(5) -0.0111(5) -0.0103(5)
O8 0.0360(6) 0.0264(5) 0.0356(6) 0.0006(5) -0.0065(5) -0.0015(4)
P1 0.02057(16) 0.02004(17) 0.02337(17) -0.00183(14) 0.00137(15) -0.00174(14)
F1 0.0310(5) 0.0346(5) 0.0546(6) 0.0053(5) -0.0163(5) 0.0053(4)
O9 0.0228(5) 0.0310(6) 0.0416(6) 0.0076(5) -0.0006(5) 0.0038(4)

loop_
_atom_type_symbol
_atom_type_description
_atom_type_scat_dispersion_real
_atom_type_scat_dispersion_imag
_atom_type_scat_source
C C 0.0033 0.0016 'International Tables Vol C Tables 4.2.6.8 and 6.1.1.4'
H H 0.0000 0.0000 'International Tables Vol C Tables 4.2.6.8 and 6.1.1.4'
N N 0.0061 0.0033 'International Tables Vol C Tables 4.2.6.8 and 6.1.1.4'
O O 0.0106 0.0060 'International Tables Vol C Tables 4.2.6.8 and 6.1.1.4'
F F 0.0171 0.0103 'International Tables Vol C Tables 4.2.6.8 and 6.1.1.4'
P P 0.1023 0.0942 'International Tables Vol C Tables 4.2.6.8 and 6.1.1.4'

loop_
_geom_angle_atom_site_label_1
_geom_angle_atom_site_label_2
_geom_angle_atom_site_label_3
_geom_angle
N1 C1 C2 110.30(12)
N1 C1 C3 111.03(12)
C2 C1 C3 109.41(13)
O2 C3 O1 125.36(15)
O2 C3 C1 122.70(14)
O1 C3 C1 111.91(13)
O1 C4 C5 109.07(15)
O1 C4 C6 105.28(16)
C5 C4 C6 114.69(19)
C12 C7 C8 122.02(14)
C12 C7 O5 118.43(15)
C8 C7 O5 119.49(14)
C7 C8 C9 118.57(17)
C10 C9 C8 120.41(19)
C9 C10 C11 120.48(16)
C10 C11 C12 120.04(19)
C7 C12 C11 118.48(18)
O3 C13 C14 111.19(12)
O6 C14 C13 109.92(13)
O6 C14 C15 104.94(12)
C13 C14 C15 116.51(12)
O7 C15 C14 110.83(13)
O7 C15 C16 115.50(13)
C14 C15 C16 101.35(12)
F1 C16 C18 108.04(13)
F1 C16 C15 107.01(13)
C18 C16 C15 117.86(14)
F1 C16 C17 104.47(12)
C18 C16 C17 117.11(14)
C15 C16 C17 101.19(12)
O6 C17 N2 109.23(12)
O6 C17 C16 106.49(12)
N2 C17 C16 113.99(13)
N3 C19 N2 113.66(13)
C23 C20 N3 110.72(13)
C23 C20 C21 114.78(13)
N3 C20 C21 134.38(14)
N4 C21 O8 120.70(14)
N4 C21 C20 120.85(14)
O8 C21 C20 118.45(13)
N5 C22 N6 117.07(14)
N5 C22 N4 127.22(13)
N6 C22 N4 115.70(14)
N5 C23 N2 126.50(14)
N5 C23 C20 127.79(14)
N2 C23 C20 105.67(13)
C1 N1 P1 119.81(9)
C23 N2 C19 105.86(13)
C23 N2 C17 125.52(12)
C19 N2 C17 128.60(13)
C19 N3 C20 104.08(12)
C21 N4 C22 117.87(13)
C23 N5 C22 111.47(13)
C3 O1 C4 117.27(12)
C13 O3 P1 125.72(9)
C7 O5 P1 119.47(9)
C17 O6 C14 109.68(11)
C21 O8 C24 116.78(12)
O4 P1 O3 116.74(6)
O4 P1 O5 114.72(6)
O3 P1 O5 99.76(5)
O4 P1 N1 113.57(6)
O3 P1 N1 103.35(6)
O5 P1 N1 107.16(6)

loop_
_geom_bond_atom_site_label_1
_geom_bond_atom_site_label_2
_geom_bond_distance
C1 N1 1.4663(18)
C1 C2 1.521(2)
C1 C3 1.531(2)
C3 O2 1.2031(19)
C3 O1 1.3245(19)
C4 O1 1.472(2)
C4 C5 1.493(3)
C4 C6 1.503(3)
C7 C12 1.375(2)
C7 C8 1.378(2)
C7 O5 1.4078(17)
C8 C9 1.388(2)
C9 C10 1.364(3)
C10 C11 1.384(3)
C11 C12 1.389(3)
C13 O3 1.4473(18)
C13 C14 1.502(2)
C14 O6 1.4459(18)
C14 C15 1.517(2)
C15 O7 1.4009(18)
C15 C16 1.522(2)
C16 F1 1.4091(17)
C16 C18 1.501(2)
C16 C17 1.541(2)
C17 O6 1.419(2)
C17 N2 1.456(2)
C19 N3 1.305(2)
C19 N2 1.3789(19)
C20 C23 1.382(2)
C20 N3 1.3933(19)
C20 C21 1.399(2)
C21 N4 1.321(2)
C21 O8 1.3386(19)
C22 N5 1.339(2)
C22 N6 1.347(2)
C22 N4 1.365(2)
C23 N5 1.3348(19)
C23 N2 1.378(2)
C24 O8 1.445(2)
N1 P1 1.6245(12)
O3 P1 1.5762(10)
O4 P1 1.4628(11)
O5 P1 1.5906(10)

loop_
_geom_hbond_atom_site_label_D
_geom_hbond_atom_site_label_H
_geom_hbond_atom_site_label_A
_geom_hbond_distance_DH
_geom_hbond_distance_HA
_geom_hbond_distance_DA
_geom_hbond_angle_DHA
_geom_hbond_site_symmetry_A
N6 H6D N3 0.86 2.47 3.1647(19) 138.1 2_556
N6 H6E O2 0.86 2.20 2.9431(19) 145.0 2_556
O7 H7 O9 0.82 1.91 2.7125(16) 166.2 2_566
N1 H1A O9 0.91 2.20 3.0993(16) 172.3 .
O9 H9A O4 0.85 2.09 2.8324(14) 146.2 2_466
O9 H9B N3 0.84 2.11 2.9276(16) 166.1 .
